data_4107272
loop_
_publ_author_name
'Dmitry V. Peryshkov'
'Richard R. Schrock'
'Michael K. Takase'
'Peter M\"uller'
'Amir H. Hoveyda'

_publ_section_title
;
 Z-Selective Olefin Metathesis Reactions Promoted by Tungsten Oxo
 Alkylidene Complexes
;
_journal_name_full 'Journal of the American Chemical Society'
_journal_page_first 20754
_journal_page_last 20757
_journal_paper_doi 10.1021/ja210349m
_journal_volume 133
_journal_year 2011
_chemical_formula_sum 'C47 H67 N O2 W'
_chemical_formula_weight 861.87
_chemical_name_systematic
; 
 ? 
;
_space_group_IT_number 14
_symmetry_cell_setting monoclinic
_symmetry_space_group_name_Hall '-P 2yn'
_symmetry_space_group_name_H-M 'P 1 21/n 1'
_atom_sites_solution_hydrogens geom
_atom_sites_solution_primary direct
_atom_sites_solution_secondary difmap
_audit_creation_method SHELXL-97
_cell_angle_alpha 90.00
_cell_angle_beta 110.046(2)
_cell_angle_gamma 90.00
_cell_formula_units_Z 4
_cell_length_a 14.7275(18)
_cell_length_b 15.986(2)
_cell_length_c 19.325(2)
_cell_measurement_reflns_used 9177
_cell_measurement_temperature 100(2)
_cell_measurement_theta_max 30.58
_cell_measurement_theta_min 2.55
_cell_volume 4274.1(9)
_computing_cell_refinement 'SAINT 7.46A (Bruker-AXS, 2010)'
_computing_data_collection 'APEX2 v2010.7.0 (Bruker-AXS, 2010)'
_computing_data_reduction 'SAINT 7.46A (Bruker-AXS, 2010)'
_computing_molecular_graphics 'Bruker SHELXTL'
_computing_publication_material 'Bruker SHELXTL'
_computing_structure_refinement 'SHELXL-97 (Sheldrick, 2008)'
_computing_structure_solution 'SHELXS-97 (Sheldrick, 2008)'
_diffrn_ambient_temperature 100(2)
_diffrn_detector_area_resol_mean 8.3
_diffrn_measured_fraction_theta_full 1.000
_diffrn_measured_fraction_theta_max 1.000
_diffrn_measurement_device_type 'Bruker Smart APEX2 CCD'
_diffrn_measurement_method '\f and \w scans'
_diffrn_radiation_monochromator graphite
_diffrn_radiation_source 'fine-focus sealed tube'
_diffrn_radiation_type MoK\a
_diffrn_radiation_wavelength 0.71073
_diffrn_reflns_av_R_equivalents 0.0624
_diffrn_reflns_av_sigmaI/netI 0.0403
_diffrn_reflns_limit_h_max 20
_diffrn_reflns_limit_h_min -20
_diffrn_reflns_limit_k_max 22
_diffrn_reflns_limit_k_min -22
_diffrn_reflns_limit_l_max 27
_diffrn_reflns_limit_l_min -26
_diffrn_reflns_number 89374
_diffrn_reflns_theta_full 30.32
_diffrn_reflns_theta_max 30.32
_diffrn_reflns_theta_min 1.51
_exptl_absorpt_coefficient_mu 2.739
_exptl_absorpt_correction_T_max 0.8752
_exptl_absorpt_correction_T_min 0.4938
_exptl_absorpt_correction_type multi-scan
_exptl_absorpt_process_details 'SADABS (Sheldrick, 2009)'
_exptl_crystal_colour yellow
_exptl_crystal_density_diffrn 1.339
_exptl_crystal_description plate
_exptl_crystal_F_000 1784
_exptl_crystal_size_max 0.30
_exptl_crystal_size_mid 0.20
_exptl_crystal_size_min 0.05
_refine_diff_density_max 1.917
_refine_diff_density_min -1.870
_refine_diff_density_rms 0.121
_refine_ls_extinction_method none
_refine_ls_goodness_of_fit_ref 1.076
_refine_ls_hydrogen_treatment mixed
_refine_ls_matrix_type full
_refine_ls_number_parameters 524
_refine_ls_number_reflns 12819
_refine_ls_number_restraints 739
_refine_ls_restrained_S_all 1.059
_refine_ls_R_factor_all 0.0413
_refine_ls_R_factor_gt 0.0333
_refine_ls_shift/su_max 0.000
_refine_ls_shift/su_mean 0.000
_refine_ls_structure_factor_coef Fsqd
_refine_ls_weighting_details 'calc w=1/[\s^2^(Fo^2^)+(0.0045P)^2^+13.4383P] where P=(Fo^2^+2Fc^2^)/3'
_refine_ls_weighting_scheme calc
_refine_ls_wR_factor_gt 0.0754
_refine_ls_wR_factor_ref 0.0775
_reflns_number_gt 10812
_reflns_number_total 12819
_reflns_threshold_expression >2sigma(I)
_cod_data_source_file ja210349m_si_002_2.cif
_cod_data_source_block x11080
_cod_database_code 4107272

loop_
_symmetry_equiv_pos_as_xyz
'x, y, z'
'-x+1/2, y+1/2, -z+1/2'
'-x, -y, -z'
'x-1/2, -y-1/2, z-1/2'

loop_
_atom_site_label
_atom_site_type_symbol
_atom_site_fract_x
_atom_site_fract_y
_atom_site_fract_z
_atom_site_U_iso_or_equiv
_atom_site_adp_type
_atom_site_occupancy
_atom_site_symmetry_multiplicity
_atom_site_calc_flag
_atom_site_refinement_flags
_atom_site_disorder_assembly
_atom_site_disorder_group
W1 W 0.187491(9) 0.328682(7) 0.357774(6) 0.01566(4) Uani 0.9787(3) 1 d PD A 1
W1A W 0.1267(4) 0.3119(3) 0.3935(3) 0.01566(4) Uani 0.0213(3) 1 d PD A 2
O2 O 0.21556(19) 0.37502(14) 0.28879(13) 0.0278(5) Uani 1 1 d . . .
C1 C 0.0589(2) 0.36387(19) 0.33836(19) 0.0248(7) Uani 1 1 d D . .
H1 H 0.033(3) 0.329(2) 0.3675(19) 0.030 Uiso 1 1 d D . .
C2 C -0.0109(3) 0.4254(2) 0.2864(2) 0.0333(8) Uani 1 1 d . A .
C3 C -0.0181(3) 0.4102(3) 0.2071(2) 0.0401(10) Uani 1 1 d . . .
H3A H 0.0452 0.4198 0.2021 0.060 Uiso 1 1 calc R A .
H3B H -0.0656 0.4486 0.1745 0.060 Uiso 1 1 calc R . .
H3C H -0.0384 0.3524 0.1933 0.060 Uiso 1 1 calc R . .
C4 C -0.1118(3) 0.4148(3) 0.2933(3) 0.0498(12) Uani 1 1 d . . .
H4A H -0.1361 0.3584 0.2775 0.075 Uiso 1 1 calc R A .
H4B H -0.1564 0.4562 0.2621 0.075 Uiso 1 1 calc R . .
H4C H -0.1069 0.4231 0.3447 0.075 Uiso 1 1 calc R . .
C5 C 0.0258(4) 0.5151(3) 0.3071(3) 0.0689(18) Uani 1 1 d . . .
H5A H 0.0278 0.5274 0.3573 0.103 Uiso 1 1 calc R A .
H5B H -0.0178 0.5546 0.2726 0.103 Uiso 1 1 calc R . .
H5C H 0.0909 0.5206 0.3046 0.103 Uiso 1 1 calc R . .
N1 N 0.2594(2) 0.38904(16) 0.45126(14) 0.0199(5) Uani 1 1 d . . .
C6 C 0.1326(3) 0.4267(2) 0.5083(2) 0.0368(9) Uani 1 1 d . . .
H6A H 0.1311 0.4561 0.5524 0.055 Uiso 1 1 calc R A .
H6B H 0.1140 0.3682 0.5104 0.055 Uiso 1 1 calc R . .
H6C H 0.0873 0.4534 0.4644 0.055 Uiso 1 1 calc R . .
C7 C 0.2315(3) 0.4305(2) 0.50515(19) 0.0254(7) Uani 1 1 d . A .
C8 C 0.3136(3) 0.4669(2) 0.55353(19) 0.0316(8) Uani 1 1 d . . .
H8 H 0.3163 0.4987 0.5957 0.038 Uiso 1 1 calc R A .
C9 C 0.3924(3) 0.4496(2) 0.5310(2) 0.0305(8) Uani 1 1 d . A .
H9 H 0.4571 0.4677 0.5547 0.037 Uiso 1 1 calc R . .
C11 C 0.4129(3) 0.3714(2) 0.4210(2) 0.0318(8) Uani 1 1 d . . .
H11A H 0.3948 0.4049 0.3759 0.048 Uiso 1 1 calc R A .
H11B H 0.3964 0.3126 0.4084 0.048 Uiso 1 1 calc R . .
H11C H 0.4826 0.3764 0.4473 0.048 Uiso 1 1 calc R . .
C10 C 0.3595(2) 0.40219(19) 0.46904(18) 0.0231(6) Uani 1 1 d . A .
O1 O 0.19530(16) 0.21266(12) 0.36997(11) 0.0172(4) Uani 1 1 d D . .
C21 C 0.1929(2) 0.12769(16) 0.36173(15) 0.0145(5) Uani 1 1 d . A .
C22 C 0.1245(2) 0.08198(17) 0.38221(15) 0.0157(5) Uani 1 1 d DU . .
C31 C 0.0547(6) 0.1302(4) 0.4067(5) 0.0166(6) Uani 0.637(5) 1 d PDU A 1
C32 C -0.0392(6) 0.1454(6) 0.3572(4) 0.0166(10) Uani 0.637(5) 1 d PDU A 1
C37 C -0.0728(9) 0.1106(9) 0.2789(5) 0.0184(10) Uani 0.637(5) 1 d PDU A 1
H37 H -0.0308 0.0617 0.2782 0.022 Uiso 0.637(5) 1 calc PR A 1
C38 C -0.0604(12) 0.1761(15) 0.2249(6) 0.0286(19) Uani 0.637(5) 1 d PDU A 1
H38A H -0.0822 0.1526 0.1750 0.043 Uiso 0.637(5) 1 calc PR A 1
H38B H 0.0079 0.1918 0.2392 0.043 Uiso 0.637(5) 1 calc PR A 1
H38C H -0.0990 0.2257 0.2259 0.043 Uiso 0.637(5) 1 calc PR A 1
C39 C -0.1774(8) 0.0799(6) 0.2544(8) 0.0269(19) Uani 0.637(5) 1 d PDU A 1
H39A H -0.1960 0.0576 0.2043 0.040 Uiso 0.637(5) 1 calc PR A 1
H39B H -0.2201 0.1266 0.2555 0.040 Uiso 0.637(5) 1 calc PR A 1
H39C H -0.1832 0.0358 0.2879 0.040 Uiso 0.637(5) 1 calc PR A 1
C33 C -0.1015(6) 0.1953(5) 0.3797(3) 0.0179(12) Uani 0.637(5) 1 d PDU A 1
H33 H -0.1642 0.2068 0.3457 0.022 Uiso 0.637(5) 1 calc PR A 1
C34 C -0.0750(4) 0.2290(4) 0.4502(3) 0.0217(9) Uani 0.637(5) 1 d PDU A 1
C40 C -0.1475(4) 0.2852(4) 0.4685(3) 0.0285(9) Uani 0.637(5) 1 d PDU A 1
H40 H -0.1816 0.3212 0.4250 0.034 Uiso 0.637(5) 1 calc PR A 1
C41 C -0.1011(10) 0.3406(6) 0.5360(5) 0.041(2) Uani 0.637(5) 1 d PDU A 1
H41A H -0.1509 0.3751 0.5450 0.062 Uiso 0.637(5) 1 calc PR A 1
H41B H -0.0525 0.3768 0.5272 0.062 Uiso 0.637(5) 1 calc PR A 1
H41C H -0.0700 0.3053 0.5791 0.062 Uiso 0.637(5) 1 calc PR A 1
C42 C -0.2229(4) 0.2268(4) 0.4858(4) 0.0336(11) Uani 0.637(5) 1 d PDU A 1
H42A H -0.2709 0.2612 0.4974 0.050 Uiso 0.637(5) 1 calc PR A 1
H42B H -0.1895 0.1911 0.5281 0.050 Uiso 0.637(5) 1 calc PR A 1
H42C H -0.2554 0.1918 0.4428 0.050 Uiso 0.637(5) 1 calc PR A 1
C35 C 0.0164(5) 0.2102(4) 0.4998(3) 0.0219(10) Uani 0.637(5) 1 d PDU A 1
H35 H 0.0350 0.2313 0.5486 0.026 Uiso 0.637(5) 1 calc PR A 1
C36 C 0.0812(7) 0.1610(6) 0.4792(4) 0.0203(10) Uani 0.637(5) 1 d PDU A 1
C43 C 0.1787(7) 0.1383(7) 0.5361(7) 0.0240(11) Uani 0.637(5) 1 d PDU A 1
H43 H 0.2182 0.1114 0.5093 0.029 Uiso 0.637(5) 1 calc PR A 1
C44 C 0.2352(11) 0.2141(7) 0.5771(11) 0.029(2) Uani 0.637(5) 1 d PDU A 1
H44A H 0.2975 0.1956 0.6121 0.043 Uiso 0.637(5) 1 calc PR A 1
H44B H 0.1981 0.2422 0.6038 0.043 Uiso 0.637(5) 1 calc PR A 1
H44C H 0.2463 0.2530 0.5417 0.043 Uiso 0.637(5) 1 calc PR A 1
C45 C 0.1643(10) 0.0733(8) 0.5897(8) 0.039(2) Uani 0.637(5) 1 d PDU A 1
H45A H 0.2272 0.0582 0.6258 0.059 Uiso 0.637(5) 1 calc PR A 1
H45B H 0.1335 0.0233 0.5623 0.059 Uiso 0.637(5) 1 calc PR A 1
H45C H 0.1231 0.0968 0.6152 0.059 Uiso 0.637(5) 1 calc PR A 1
C31A C 0.0542(10) 0.1246(6) 0.4113(8) 0.0166(6) Uani 0.363(5) 1 d PDU A 2
C32A C -0.0424(11) 0.1411(11) 0.3665(8) 0.0166(10) Uani 0.363(5) 1 d PDU A 2
C37A C -0.0790(16) 0.1129(17) 0.2864(9) 0.0184(10) Uani 0.363(5) 1 d PDU A 2
H37A H -0.0479 0.0576 0.2848 0.022 Uiso 0.363(5) 1 calc PR A 2
C38A C -0.047(2) 0.172(3) 0.2371(13) 0.0286(19) Uani 0.363(5) 1 d PDU A 2
H38D H -0.0713 0.1521 0.1862 0.043 Uiso 0.363(5) 1 calc PR A 2
H38E H 0.0239 0.1748 0.2542 0.043 Uiso 0.363(5) 1 calc PR A 2
H38F H -0.0727 0.2285 0.2393 0.043 Uiso 0.363(5) 1 calc PR A 2
C39A C -0.1880(15) 0.0992(13) 0.2529(16) 0.0269(19) Uani 0.363(5) 1 d PDU A 2
H39D H -0.2047 0.0812 0.2016 0.040 Uiso 0.363(5) 1 calc PR A 2
H39E H -0.2217 0.1515 0.2548 0.040 Uiso 0.363(5) 1 calc PR A 2
H39F H -0.2076 0.0560 0.2809 0.040 Uiso 0.363(5) 1 calc PR A 2
C33A C -0.1034(11) 0.1841(9) 0.3961(6) 0.0179(12) Uani 0.363(5) 1 d PDU A 2
H33A H -0.1679 0.1963 0.3659 0.022 Uiso 0.363(5) 1 calc PR A 2
C34A C -0.0695(8) 0.2094(7) 0.4704(6) 0.0217(9) Uani 0.363(5) 1 d PDU A 2
C40A C -0.1355(6) 0.2579(6) 0.5016(6) 0.0285(9) Uani 0.363(5) 1 d PDU A 2
H40A H -0.1327 0.2313 0.5491 0.034 Uiso 0.363(5) 1 calc PR A 2
C41A C -0.1053(18) 0.3498(9) 0.5165(11) 0.041(2) Uani 0.363(5) 1 d PDU A 2
H41D H -0.1493 0.3784 0.5369 0.062 Uiso 0.363(5) 1 calc PR A 2
H41E H -0.1080 0.3770 0.4704 0.062 Uiso 0.363(5) 1 calc PR A 2
H41F H -0.0392 0.3529 0.5519 0.062 Uiso 0.363(5) 1 calc PR A 2
C42A C -0.2409(6) 0.2627(7) 0.4515(6) 0.0336(11) Uani 0.363(5) 1 d PDU A 2
H42D H -0.2778 0.2950 0.4759 0.050 Uiso 0.363(5) 1 calc PR A 2
H42E H -0.2677 0.2061 0.4413 0.050 Uiso 0.363(5) 1 calc PR A 2
H42F H -0.2451 0.2901 0.4051 0.050 Uiso 0.363(5) 1 calc PR A 2
C35A C 0.0241(8) 0.1894(7) 0.5147(6) 0.0219(10) Uani 0.363(5) 1 d PDU A 2
H35A H 0.0457 0.2038 0.5655 0.026 Uiso 0.363(5) 1 calc PR A 2
C36A C 0.0869(11) 0.1486(12) 0.4859(8) 0.0203(10) Uani 0.363(5) 1 d PDU A 2
C43A C 0.1879(12) 0.1252(13) 0.5372(12) 0.0240(11) Uani 0.363(5) 1 d PDU A 2
H43A H 0.2240 0.1015 0.5063 0.029 Uiso 0.363(5) 1 calc PR A 2
C44A C 0.245(2) 0.1996(15) 0.580(2) 0.029(2) Uani 0.363(5) 1 d PDU A 2
H44D H 0.3088 0.1804 0.6125 0.043 Uiso 0.363(5) 1 calc PR A 2
H44E H 0.2103 0.2254 0.6091 0.043 Uiso 0.363(5) 1 calc PR A 2
H44F H 0.2542 0.2408 0.5450 0.043 Uiso 0.363(5) 1 calc PR A 2
C45A C 0.1823(19) 0.0572(16) 0.5917(15) 0.039(2) Uani 0.363(5) 1 d PDU A 2
H45D H 0.2477 0.0432 0.6244 0.059 Uiso 0.363(5) 1 calc PR A 2
H45E H 0.1514 0.0071 0.5644 0.059 Uiso 0.363(5) 1 calc PR A 2
H45F H 0.1443 0.0778 0.6210 0.059 Uiso 0.363(5) 1 calc PR A 2
C23 C 0.1234(2) -0.00473(18) 0.37628(18) 0.0212(6) Uani 1 1 d . A .
H23 H 0.0777 -0.0370 0.3895 0.025 Uiso 1 1 calc R . .
C24 C 0.1904(2) -0.04331(18) 0.35071(18) 0.0212(6) Uani 1 1 d . . .
H24 H 0.1906 -0.1026 0.3474 0.025 Uiso 1 1 calc R A .
C25 C 0.2574(2) 0.00222(18) 0.32975(17) 0.0190(6) Uani 1 1 d . A .
H25 H 0.3017 -0.0260 0.3118 0.023 Uiso 1 1 calc R . .
C26 C 0.2594(2) 0.08900(17) 0.33514(15) 0.0149(5) Uani 1 1 d . . .
C51 C 0.3278(2) 0.13998(17) 0.31087(15) 0.0149(5) Uani 1 1 d . A .
C52 C 0.2961(2) 0.17740(18) 0.24089(15) 0.0161(5) Uani 1 1 d . . .
C57 C 0.1935(2) 0.16143(19) 0.18763(16) 0.0193(6) Uani 1 1 d . A .
H57 H 0.1525 0.1465 0.2178 0.023 Uiso 1 1 calc R . .
C58 C 0.1470(3) 0.2367(2) 0.14027(18) 0.0292(7) Uani 1 1 d . . .
H58A H 0.1799 0.2478 0.1049 0.044 Uiso 1 1 calc R A .
H58B H 0.1526 0.2858 0.1719 0.044 Uiso 1 1 calc R . .
H58C H 0.0786 0.2249 0.1136 0.044 Uiso 1 1 calc R . .
C59 C 0.1931(3) 0.0866(2) 0.1385(2) 0.0346(9) Uani 1 1 d . . .
H59A H 0.2366 0.0977 0.1109 0.052 Uiso 1 1 calc R A .
H59B H 0.1274 0.0773 0.1040 0.052 Uiso 1 1 calc R . .
H59C H 0.2152 0.0367 0.1691 0.052 Uiso 1 1 calc R . .
C53 C 0.3602(2) 0.22499(18) 0.21887(16) 0.0181(6) Uani 1 1 d . A .
H53 H 0.3384 0.2497 0.1713 0.022 Uiso 1 1 calc R . .
C54 C 0.4549(2) 0.23750(18) 0.26407(16) 0.0178(6) Uani 1 1 d . . .
C60 C 0.5226(2) 0.29205(19) 0.23970(18) 0.0214(6) Uani 1 1 d . A .
H60 H 0.4863 0.3116 0.1885 0.026 Uiso 1 1 calc R . .
C61 C 0.5543(3) 0.3698(2) 0.2884(2) 0.0326(8) Uani 1 1 d . . .
H61A H 0.4971 0.4001 0.2896 0.049 Uiso 1 1 calc R A .
H61B H 0.5927 0.4062 0.2682 0.049 Uiso 1 1 calc R . .
H61C H 0.5934 0.3527 0.3385 0.049 Uiso 1 1 calc R . .
C62 C 0.6104(3) 0.2432(2) 0.2373(2) 0.0291(7) Uani 1 1 d . . .
H62A H 0.6454 0.2202 0.2863 0.044 Uiso 1 1 calc R A .
H62B H 0.6532 0.2806 0.2224 0.044 Uiso 1 1 calc R . .
H62C H 0.5891 0.1973 0.2017 0.044 Uiso 1 1 calc R . .
C55 C 0.4868(2) 0.19855(18) 0.33293(17) 0.0187(6) Uani 1 1 d . A .
H55 H 0.5519 0.2062 0.3643 0.022 Uiso 1 1 calc R . .
C56 C 0.4258(2) 0.14896(18) 0.35672(15) 0.0172(6) Uani 1 1 d . . .
C63 C 0.4629(2) 0.1049(2) 0.43151(16) 0.0218(6) Uani 1 1 d . A .
H63 H 0.4320 0.0484 0.4248 0.026 Uiso 1 1 calc R . .
C64 C 0.4327(3) 0.1507(2) 0.48973(18) 0.0308(8) Uani 1 1 d . . .
H64A H 0.4641 0.2056 0.4995 0.046 Uiso 1 1 calc R A .
H64B H 0.4522 0.1178 0.5353 0.046 Uiso 1 1 calc R . .
H64C H 0.3623 0.1580 0.4717 0.046 Uiso 1 1 calc R . .
C65 C 0.5722(3) 0.0911(2) 0.46019(19) 0.0300(8) Uani 1 1 d . . .
H65A H 0.5917 0.0649 0.4217 0.045 Uiso 1 1 calc R A .
H65B H 0.5898 0.0546 0.5035 0.045 Uiso 1 1 calc R . .
H65C H 0.6051 0.1451 0.4738 0.045 Uiso 1 1 calc R . .

loop_
_atom_site_aniso_label
_atom_site_aniso_U_11
_atom_site_aniso_U_22
_atom_site_aniso_U_33
_atom_site_aniso_U_23
_atom_site_aniso_U_13
_atom_site_aniso_U_12
W1 0.01939(6) 0.00911(5) 0.01713(5) -0.00039(4) 0.00451(4) -0.00138(5)
W1A 0.01939(6) 0.00911(5) 0.01713(5) -0.00039(4) 0.00451(4) -0.00138(5)
O2 0.0401(15) 0.0186(11) 0.0239(11) 0.0020(9) 0.0099(11) -0.0040(10)
C1 0.0239(16) 0.0134(13) 0.0302(16) 0.0008(12) 0.0003(13) -0.0015(12)
C2 0.0257(18) 0.0187(15) 0.044(2) 0.0020(14) -0.0027(16) 0.0047(13)
C3 0.032(2) 0.036(2) 0.043(2) 0.0180(17) -0.0001(17) -0.0019(16)
C4 0.037(2) 0.062(3) 0.046(2) 0.007(2) 0.009(2) 0.029(2)
C5 0.081(4) 0.0153(17) 0.077(4) 0.003(2) -0.016(3) 0.009(2)
N1 0.0239(14) 0.0152(11) 0.0200(12) -0.0014(9) 0.0067(10) -0.0015(10)
C6 0.044(2) 0.0326(19) 0.044(2) -0.0119(16) 0.0288(19) -0.0057(17)
C7 0.0326(18) 0.0197(14) 0.0271(16) -0.0063(12) 0.0143(14) -0.0059(13)
C8 0.043(2) 0.0276(17) 0.0233(16) -0.0073(13) 0.0104(15) -0.0121(16)
C9 0.0291(19) 0.0250(16) 0.0302(17) 0.0007(13) 0.0009(15) -0.0082(14)
C11 0.0231(17) 0.0222(16) 0.052(2) -0.0029(15) 0.0153(16) -0.0013(13)
C10 0.0226(16) 0.0161(13) 0.0263(15) 0.0021(11) 0.0030(13) -0.0002(12)
O1 0.0221(11) 0.0105(9) 0.0192(10) -0.0018(7) 0.0073(9) -0.0009(8)
C21 0.0161(13) 0.0103(11) 0.0135(11) -0.0003(9) 0.0003(10) 0.0002(10)
C22 0.0178(13) 0.0136(12) 0.0142(12) -0.0002(9) 0.0038(10) -0.0001(10)
C31 0.0197(13) 0.0142(14) 0.0179(14) 0.0009(11) 0.0090(10) -0.0011(11)
C32 0.0190(13) 0.0128(15) 0.021(2) -0.0007(16) 0.0099(13) -0.0041(11)
C37 0.0171(19) 0.0167(15) 0.021(2) -0.0024(16) 0.0061(15) 0.0014(14)
C38 0.031(5) 0.032(3) 0.019(4) 0.000(4) 0.003(4) -0.013(4)
C39 0.021(3) 0.025(5) 0.0311(19) -0.004(4) 0.004(2) -0.004(3)
C33 0.0148(13) 0.019(2) 0.023(2) -0.001(2) 0.0099(19) -0.0032(15)
C34 0.0223(14) 0.022(2) 0.027(2) -0.0041(17) 0.0169(17) -0.0016(15)
C40 0.0252(17) 0.034(2) 0.034(2) -0.0081(17) 0.0191(19) 0.0009(16)
C41 0.041(3) 0.044(3) 0.045(5) -0.018(3) 0.023(4) -0.007(2)
C42 0.026(2) 0.040(3) 0.042(3) -0.012(2) 0.022(2) -0.004(2)
C35 0.0273(16) 0.020(3) 0.021(2) -0.0020(18) 0.0125(16) -0.0012(17)
C36 0.0229(14) 0.020(3) 0.0192(16) -0.0005(17) 0.0081(12) -0.0009(14)
C43 0.0269(19) 0.025(3) 0.0188(13) -0.002(2) 0.0062(15) 0.0026(17)
C44 0.026(4) 0.032(4) 0.023(2) -0.003(4) 0.001(2) 0.002(3)
C45 0.041(5) 0.036(5) 0.033(2) 0.012(3) 0.002(3) 0.001(3)
C31A 0.0197(13) 0.0142(14) 0.0179(14) 0.0009(11) 0.0090(10) -0.0011(11)
C32A 0.0190(13) 0.0128(15) 0.021(2) -0.0007(16) 0.0099(13) -0.0041(11)
C37A 0.0171(19) 0.0167(15) 0.021(2) -0.0024(16) 0.0061(15) 0.0014(14)
C38A 0.031(5) 0.032(3) 0.019(4) 0.000(4) 0.003(4) -0.013(4)
C39A 0.021(3) 0.025(5) 0.0311(19) -0.004(4) 0.004(2) -0.004(3)
C33A 0.0148(13) 0.019(2) 0.023(2) -0.001(2) 0.0099(19) -0.0032(15)
C34A 0.0223(14) 0.022(2) 0.027(2) -0.0041(17) 0.0169(17) -0.0016(15)
C40A 0.0252(17) 0.034(2) 0.034(2) -0.0081(17) 0.0191(19) 0.0009(16)
C41A 0.041(3) 0.044(3) 0.045(5) -0.018(3) 0.023(4) -0.007(2)
C42A 0.026(2) 0.040(3) 0.042(3) -0.012(2) 0.022(2) -0.004(2)
C35A 0.0273(16) 0.020(3) 0.021(2) -0.0020(18) 0.0125(16) -0.0012(17)
C36A 0.0229(14) 0.020(3) 0.0192(16) -0.0005(17) 0.0081(12) -0.0009(14)
C43A 0.0269(19) 0.025(3) 0.0188(13) -0.002(2) 0.0062(15) 0.0026(17)
C44A 0.026(4) 0.032(4) 0.023(2) -0.003(4) 0.001(2) 0.002(3)
C45A 0.041(5) 0.036(5) 0.033(2) 0.012(3) 0.002(3) 0.001(3)
C23 0.0235(16) 0.0141(13) 0.0287(15) 0.0024(11) 0.0123(13) -0.0051(11)
C24 0.0176(14) 0.0117(12) 0.0342(17) -0.0010(11) 0.0088(13) -0.0039(11)
C25 0.0213(15) 0.0145(13) 0.0238(14) -0.0032(10) 0.0110(12) 0.0007(11)
C26 0.0166(14) 0.0124(12) 0.0152(12) -0.0008(9) 0.0047(11) -0.0027(10)
C51 0.0157(13) 0.0130(11) 0.0164(12) -0.0020(10) 0.0059(10) -0.0011(10)
C52 0.0182(13) 0.0140(12) 0.0158(12) -0.0007(10) 0.0054(10) 0.0036(11)
C57 0.0167(13) 0.0216(14) 0.0188(13) 0.0022(11) 0.0048(11) 0.0028(11)
C58 0.0308(18) 0.0263(16) 0.0234(15) 0.0032(13) 0.0003(14) 0.0069(14)
C59 0.0270(19) 0.0269(17) 0.039(2) -0.0102(15) -0.0031(16) -0.0022(14)
C53 0.0240(15) 0.0135(12) 0.0176(13) 0.0026(10) 0.0081(12) 0.0015(11)
C54 0.0218(15) 0.0132(12) 0.0209(13) 0.0007(10) 0.0106(12) -0.0016(11)
C60 0.0231(16) 0.0191(14) 0.0250(15) 0.0027(11) 0.0123(13) -0.0025(12)
C61 0.041(2) 0.0226(16) 0.039(2) -0.0015(14) 0.0199(17) -0.0119(15)
C62 0.0265(18) 0.0325(18) 0.0355(18) 0.0052(14) 0.0201(15) 0.0006(14)
C55 0.0179(14) 0.0165(12) 0.0211(13) 0.0010(10) 0.0058(11) -0.0025(11)
C56 0.0195(14) 0.0155(13) 0.0156(12) 0.0003(10) 0.0046(11) -0.0019(10)
C63 0.0204(15) 0.0223(14) 0.0186(13) 0.0039(11) 0.0013(12) -0.0088(12)
C64 0.0315(19) 0.042(2) 0.0171(14) 0.0000(13) 0.0061(13) -0.0073(15)
C65 0.0249(18) 0.0325(18) 0.0260(16) 0.0108(14) 0.0003(14) -0.0037(14)

loop_
_atom_type_symbol
_atom_type_description
_atom_type_scat_dispersion_real
_atom_type_scat_dispersion_imag
_atom_type_scat_source
C C 0.0033 0.0016 'International Tables Vol C Tables 4.2.6.8 and 6.1.1.4'
H H 0.0000 0.0000 'International Tables Vol C Tables 4.2.6.8 and 6.1.1.4'
N N 0.0061 0.0033 'International Tables Vol C Tables 4.2.6.8 and 6.1.1.4'
O O 0.0106 0.0060 'International Tables Vol C Tables 4.2.6.8 and 6.1.1.4'
W W -0.8490 6.8722 'International Tables Vol C Tables 4.2.6.8 and 6.1.1.4'

loop_
_geom_angle_atom_site_label_1
_geom_angle_atom_site_label_2
_geom_angle_atom_site_label_3
_geom_angle
O2 W1 O1 120.79(10)
O2 W1 C1 102.26(14)
O1 W1 C1 109.59(12)
O2 W1 N1 107.63(11)
O1 W1 N1 111.97(10)
C1 W1 N1 102.73(13)
C1 W1A O1 124.0(4)
C1 W1A N1 108.2(3)
O1 W1A N1 97.2(2)
C1 W1A H1 40.2(9)
O1 W1A H1 127.7(17)
N1 W1A H1 133.7(16)
W1A C1 C2 174.1(4)
W1A C1 W1 44.8(3)
C2 C1 W1 136.7(3)
W1A C1 H1 63(2)
C2 C1 H1 117(2)
W1 C1 H1 106(2)
C3 C2 C1 111.0(3)
C3 C2 C5 107.9(4)
C1 C2 C5 109.5(3)
C3 C2 C4 109.5(3)
C1 C2 C4 108.9(3)
C5 C2 C4 110.1(4)
C2 C3 H3A 109.5
C2 C3 H3B 109.5
H3A C3 H3B 109.5
C2 C3 H3C 109.5
H3A C3 H3C 109.5
H3B C3 H3C 109.5
C2 C4 H4A 109.5
C2 C4 H4B 109.5
H4A C4 H4B 109.5
C2 C4 H4C 109.5
H4A C4 H4C 109.5
H4B C4 H4C 109.5
C2 C5 H5A 109.5
C2 C5 H5B 109.5
H5A C5 H5B 109.5
C2 C5 H5C 109.5
H5A C5 H5C 109.5
H5B C5 H5C 109.5
C7 N1 C10 107.2(3)
C7 N1 W1 134.1(2)
C10 N1 W1 118.5(2)
C7 N1 W1A 101.5(2)
C10 N1 W1A 149.1(3)
W1 N1 W1A 35.84(15)
C7 C6 H6A 109.5
C7 C6 H6B 109.5
H6A C6 H6B 109.5
C7 C6 H6C 109.5
H6A C6 H6C 109.5
H6B C6 H6C 109.5
C8 C7 N1 106.8(3)
C8 C7 C6 129.5(3)
N1 C7 C6 123.5(3)
C7 C8 C9 109.5(3)
C7 C8 H8 125.2
C9 C8 H8 125.2
C10 C9 C8 107.5(3)
C10 C9 H9 126.3
C8 C9 H9 126.3
C10 C11 H11A 109.5
C10 C11 H11B 109.5
H11A C11 H11B 109.5
C10 C11 H11C 109.5
H11A C11 H11C 109.5
H11B C11 H11C 109.5
C9 C10 N1 109.0(3)
C9 C10 C11 128.9(3)
N1 C10 C11 122.0(3)
C21 O1 W1 166.91(19)
C21 O1 W1A 144.5(3)
W1 O1 W1A 39.90(16)
O1 C21 C26 119.4(3)
O1 C21 C22 118.4(3)
C26 C21 C22 122.3(2)
C23 C22 C21 118.9(3)
C23 C22 C31 123.6(3)
C21 C22 C31 117.4(3)
C23 C22 C31A 119.6(4)
C21 C22 C31A 121.5(4)
C31 C22 C31A 4.9(5)
C36 C31 C32 119.3(6)
C36 C31 C22 120.8(6)
C32 C31 C22 119.9(6)
C33 C32 C31 119.1(6)
C33 C32 C37 119.5(6)
C31 C32 C37 121.3(7)
C32 C37 C39 111.9(8)
C32 C37 C38 110.6(8)
C39 C37 C38 110.6(8)
C32 C37 H37 107.8
C39 C37 H37 107.8
C38 C37 H37 107.8
C37 C38 H38A 109.5
C37 C38 H38B 109.5
H38A C38 H38B 109.5
C37 C38 H38C 109.5
H38A C38 H38C 109.5
H38B C38 H38C 109.5
C37 C39 H39A 109.5
C37 C39 H39B 109.5
H39A C39 H39B 109.5
C37 C39 H39C 109.5
H39A C39 H39C 109.5
H39B C39 H39C 109.5
C34 C33 C32 122.2(6)
C34 C33 H33 118.9
C32 C33 H33 118.9
C33 C34 C35 118.1(5)
C33 C34 C40 118.1(5)
C35 C34 C40 123.7(5)
C34 C40 C41 113.2(7)
C34 C40 C42 107.5(5)
C41 C40 C42 107.7(6)
C34 C40 H40 109.4
C41 C40 H40 109.4
C42 C40 H40 109.4
C40 C41 H41A 109.5
C40 C41 H41B 109.5
H41A C41 H41B 109.5
C40 C41 H41C 109.5
H41A C41 H41C 109.5
H41B C41 H41C 109.5
C40 C42 H42A 109.5
C40 C42 H42B 109.5
H42A C42 H42B 109.5
C40 C42 H42C 109.5
H42A C42 H42C 109.5
H42B C42 H42C 109.5
C34 C35 C36 121.3(6)
C34 C35 H35 119.3
C36 C35 H35 119.3
C35 C36 C31 119.8(6)
C35 C36 C43 119.7(6)
C31 C36 C43 120.5(7)
C36 C43 C44 113.4(7)
C36 C43 C45 109.6(7)
C44 C43 C45 111.4(8)
C36 C43 H43 107.4
C44 C43 H43 107.4
C45 C43 H43 107.4
C43 C44 H44A 109.5
C43 C44 H44B 109.5
H44A C44 H44B 109.5
C43 C44 H44C 109.5
H44A C44 H44C 109.5
H44B C44 H44C 109.5
C43 C45 H45A 109.5
C43 C45 H45B 109.5
H45A C45 H45B 109.5
C43 C45 H45C 109.5
H45A C45 H45C 109.5
H45B C45 H45C 109.5
C36A C31A C32A 119.7(10)
C36A C31A C22 118.0(10)
C32A C31A C22 122.3(11)
C33A C32A C31A 119.6(10)
C33A C32A C37A 120.5(11)
C31A C32A C37A 119.9(11)
C32A C37A C39A 115.3(14)
C32A C37A C38A 111.8(13)
C39A C37A C38A 109.3(15)
C32A C37A H37A 106.7
C39A C37A H37A 106.7
C38A C37A H37A 106.7
C37A C38A H38D 109.5
C37A C38A H38E 109.5
H38D C38A H38E 109.5
C37A C38A H38F 109.5
H38D C38A H38F 109.5
H38E C38A H38F 109.5
C37A C39A H39D 109.5
C37A C39A H39E 109.5
H39D C39A H39E 109.5
C37A C39A H39F 109.5
H39D C39A H39F 109.5
H39E C39A H39F 109.5
C32A C33A C34A 120.4(11)
C32A C33A H33A 119.8
C34A C33A H33A 119.8
C35A C34A C33A 119.5(9)
C35A C34A C40A 120.5(9)
C33A C34A C40A 120.0(9)
C34A C40A C42A 115.1(8)
C34A C40A C41A 112.3(11)
C42A C40A C41A 103.8(11)
C34A C40A H40A 108.5
C42A C40A H40A 108.5
C41A C40A H40A 108.5
C40A C41A H41D 109.5
C40A C41A H41E 109.5
H41D C41A H41E 109.5
C40A C41A H41F 109.5
H41D C41A H41F 109.5
H41E C41A H41F 109.5
C40A C42A H42D 109.5
C40A C42A H42E 109.5
H42D C42A H42E 109.5
C40A C42A H42F 109.5
H42D C42A H42F 109.5
H42E C42A H42F 109.5
C34A C35A C36A 121.0(10)
C34A C35A H35A 119.5
C36A C35A H35A 119.5
C35A C36A C31A 119.7(10)
C35A C36A C43A 119.2(11)
C31A C36A C43A 120.9(12)
C36A C43A C44A 113.4(13)
C36A C43A C45A 110.5(12)
C44A C43A C45A 109.4(14)
C36A C43A H43A 107.8
C44A C43A H43A 107.8
C45A C43A H43A 107.8
C43A C44A H44D 109.5
C43A C44A H44E 109.5
H44D C44A H44E 109.5
C43A C44A H44F 109.5
H44D C44A H44F 109.5
H44E C44A H44F 109.5
C43A C45A H45D 109.5
C43A C45A H45E 109.5
H45D C45A H45E 109.5
C43A C45A H45F 109.5
H45D C45A H45F 109.5
H45E C45A H45F 109.5
C24 C23 C22 118.8(3)
C24 C23 H23 120.6
C22 C23 H23 120.6
C23 C24 C25 122.1(3)
C23 C24 H24 118.9
C25 C24 H24 118.9
C26 C25 C24 119.9(3)
C26 C25 H25 120.1
C24 C25 H25 120.1
C25 C26 C21 118.1(3)
C25 C26 C51 121.4(3)
C21 C26 C51 120.5(2)
C52 C51 C56 119.3(3)
C52 C51 C26 119.9(3)
C56 C51 C26 120.8(2)
C53 C52 C51 119.5(3)
C53 C52 C57 120.3(3)
C51 C52 C57 120.1(3)
C58 C57 C59 109.9(3)
C58 C57 C52 114.1(3)
C59 C57 C52 109.9(3)
C58 C57 H57 107.5
C59 C57 H57 107.5
C52 C57 H57 107.5
C57 C58 H58A 109.5
C57 C58 H58B 109.5
H58A C58 H58B 109.5
C57 C58 H58C 109.5
H58A C58 H58C 109.5
H58B C58 H58C 109.5
C57 C59 H59A 109.5
C57 C59 H59B 109.5
H59A C59 H59B 109.5
C57 C59 H59C 109.5
H59A C59 H59C 109.5
H59B C59 H59C 109.5
C54 C53 C52 122.0(3)
C54 C53 H53 119.0
C52 C53 H53 119.0
C53 C54 C55 118.4(3)
C53 C54 C60 121.0(3)
C55 C54 C60 120.6(3)
C54 C60 C62 111.7(3)
C54 C60 C61 111.7(3)
C62 C60 C61 110.6(3)
C54 C60 H60 107.5
C62 C60 H60 107.5
C61 C60 H60 107.5
C60 C61 H61A 109.5
C60 C61 H61B 109.5
H61A C61 H61B 109.5
C60 C61 H61C 109.5
H61A C61 H61C 109.5
H61B C61 H61C 109.5
C60 C62 H62A 109.5
C60 C62 H62B 109.5
H62A C62 H62B 109.5
C60 C62 H62C 109.5
H62A C62 H62C 109.5
H62B C62 H62C 109.5
C56 C55 C54 121.6(3)
C56 C55 H55 119.2
C54 C55 H55 119.2
C55 C56 C51 119.1(3)
C55 C56 C63 120.9(3)
C51 C56 C63 120.1(3)
C65 C63 C56 113.6(3)
C65 C63 C64 109.7(3)
C56 C63 C64 112.0(3)
C65 C63 H63 107.1
C56 C63 H63 107.1
C64 C63 H63 107.1
C63 C64 H64A 109.5
C63 C64 H64B 109.5
H64A C64 H64B 109.5
C63 C64 H64C 109.5
H64A C64 H64C 109.5
H64B C64 H64C 109.5
C63 C65 H65A 109.5
C63 C65 H65B 109.5
H65A C65 H65B 109.5
C63 C65 H65C 109.5
H65A C65 H65C 109.5
H65B C65 H65C 109.5

loop_
_geom_bond_atom_site_label_1
_geom_bond_atom_site_label_2
_geom_bond_distance
W1 O2 1.695(2)
W1 O1 1.868(2)
W1 C1 1.886(4)
W1 N1 2.001(3)
W1A C1 1.447(6)
W1A O1 2.015(6)
W1A N1 2.257(6)
W1A H1 1.32(4)
C1 C2 1.525(5)
C1 H1 0.959(18)
C2 C3 1.520(6)
C2 C5 1.536(5)
C2 C4 1.546(6)
C3 H3A 0.9800
C3 H3B 0.9800
C3 H3C 0.9800
C4 H4A 0.9800
C4 H4B 0.9800
C4 H4C 0.9800
C5 H5A 0.9800
C5 H5B 0.9800
C5 H5C 0.9800
N1 C7 1.409(4)
N1 C10 1.410(4)
C6 C7 1.480(5)
C6 H6A 0.9800
C6 H6B 0.9800
C6 H6C 0.9800
C7 C8 1.378(5)
C8 C9 1.401(6)
C8 H8 0.9500
C9 C10 1.358(5)
C9 H9 0.9500
C11 C10 1.491(5)
C11 H11A 0.9800
C11 H11B 0.9800
C11 H11C 0.9800
O1 C21 1.367(3)
C21 C26 1.396(4)
C21 C22 1.408(4)
C22 C23 1.391(4)
C22 C31 1.486(7)
C22 C31A 1.500(11)
C31 C36 1.407(7)
C31 C32 1.407(7)
C32 C33 1.393(7)
C32 C37 1.527(7)
C37 C39 1.530(8)
C37 C38 1.533(9)
C37 H37 1.0000
C38 H38A 0.9800
C38 H38B 0.9800
C38 H38C 0.9800
C39 H39A 0.9800
C39 H39B 0.9800
C39 H39C 0.9800
C33 C34 1.391(7)
C33 H33 0.9500
C34 C35 1.391(7)
C34 C40 1.527(7)
C40 C41 1.530(8)
C40 C42 1.572(7)
C40 H40 1.0000
C41 H41A 0.9800
C41 H41B 0.9800
C41 H41C 0.9800
C42 H42A 0.9800
C42 H42B 0.9800
C42 H42C 0.9800
C35 C36 1.397(7)
C35 H35 0.9500
C36 C43 1.523(7)
C43 C44 1.529(8)
C43 C45 1.531(8)
C43 H43 1.0000
C44 H44A 0.9800
C44 H44B 0.9800
C44 H44C 0.9800
C45 H45A 0.9800
C45 H45B 0.9800
C45 H45C 0.9800
C31A C36A 1.407(11)
C31A C32A 1.413(11)
C32A C33A 1.400(12)
C32A C37A 1.522(11)
C37A C39A 1.527(12)
C37A C38A 1.532(12)
C37A H37A 1.0000
C38A H38D 0.9800
C38A H38E 0.9800
C38A H38F 0.9800
C39A H39D 0.9800
C39A H39E 0.9800
C39A H39F 0.9800
C33A C34A 1.408(11)
C33A H33A 0.9500
C34A C35A 1.388(11)
C34A C40A 1.520(10)
C40A C42A 1.524(11)
C40A C41A 1.534(12)
C40A H40A 1.0000
C41A H41D 0.9800
C41A H41E 0.9800
C41A H41F 0.9800
C42A H42D 0.9800
C42A H42E 0.9800
C42A H42F 0.9800
C35A C36A 1.395(12)
C35A H35A 0.9500
C36A C43A 1.524(11)
C43A C44A 1.527(12)
C43A C45A 1.536(12)
C43A H43A 1.0000
C44A H44D 0.9800
C44A H44E 0.9800
C44A H44F 0.9800
C45A H45D 0.9800
C45A H45E 0.9800
C45A H45F 0.9800
C23 C24 1.391(4)
C23 H23 0.9500
C24 C25 1.393(4)
C24 H24 0.9500
C25 C26 1.391(4)
C25 H25 0.9500
C26 C51 1.491(4)
C51 C52 1.404(4)
C51 C56 1.418(4)
C52 C53 1.388(4)
C52 C57 1.531(4)
C57 C58 1.525(4)
C57 C59 1.526(5)
C57 H57 1.0000
C58 H58A 0.9800
C58 H58B 0.9800
C58 H58C 0.9800
C59 H59A 0.9800
C59 H59B 0.9800
C59 H59C 0.9800
C53 C54 1.382(4)
C53 H53 0.9500
C54 C55 1.397(4)
C54 C60 1.517(4)
C60 C62 1.525(5)
C60 C61 1.532(5)
C60 H60 1.0000
C61 H61A 0.9800
C61 H61B 0.9800
C61 H61C 0.9800
C62 H62A 0.9800
C62 H62B 0.9800
C62 H62C 0.9800
C55 C56 1.390(4)
C55 H55 0.9500
C56 C63 1.530(4)
C63 C65 1.527(5)
C63 C64 1.531(5)
C63 H63 1.0000
C64 H64A 0.9800
C64 H64B 0.9800
C64 H64C 0.9800
C65 H65A 0.9800
C65 H65B 0.9800
C65 H65C 0.9800
